data_7716134
loop_
_publ_author_name
'Kosi&#x144;ska, Aneta'
'Jamroz, Daria'
'Rybarczyk-Pirek, Agnieszka J'
'Wojtulewski, S&#x142;awomir'
'Palusiak, Marcin'
'Zakrzewski, Janusz'
'Rudolf, Bogna'

_publ_section_title
;
 Amine-catalyzed substitution in CpFe(CO)<sub>2</sub>I by phosphine and
 bisphosphine ligands.
;
_journal_issue 23
_journal_name_full 'Dalton transactions (Cambridge, England : 2003)'
_journal_page_first 9732
_journal_page_last 9740
_journal_paper_doi 10.1039/d4dt00416g
_journal_volume 53
_journal_year 2024
_chemical_formula_moiety '2(I), C48 H38 Fe3 O4 P2'
_chemical_formula_sum 'C48 H38 Fe3 I2 O4 P2'
_chemical_formula_weight 1162.07
_space_group_crystal_system tetragonal
_space_group_IT_number 122
_space_group_name_Hall 'I -4 2bw'
_space_group_name_H-M_alt 'I -4 2 d'
_atom_sites_solution_hydrogens geom
_atom_sites_solution_primary dual
_audit_creation_date 2023-06-10
_audit_creation_method
;
Olex2 1.5
(compiled 2023.03.06 svn.rbb2c1857 for OlexSys, GUI svn.r6748)
;
_audit_update_record
;
2023-06-14 deposited with the CCDC.	2024-04-29 downloaded from the CCDC.
;
_cell_angle_alpha 90
_cell_angle_beta 90
_cell_angle_gamma 90
_cell_formula_units_Z 8
_cell_length_a 21.4111(2)
_cell_length_b 21.4111(2)
_cell_length_c 19.0714(3)
_cell_measurement_reflns_used 21178
_cell_measurement_temperature 100.1(9)
_cell_measurement_theta_max 75.6550
_cell_measurement_theta_min 3.0900
_cell_volume 8743.00(18)
_computing_cell_refinement 'CrysAlisPro 1.171.41.123a (Rigaku OD, 2022)'
_computing_data_collection 'CrysAlisPro 1.171.41.123a (Rigaku OD, 2022)'
_computing_data_reduction 'CrysAlisPro 1.171.41.123a (Rigaku OD, 2022)'
_computing_molecular_graphics 'Olex2 1.5 (Dolomanov et al., 2009)'
_computing_publication_material 'Olex2 1.5 (Dolomanov et al., 2009)'
_computing_structure_refinement 'SHELXL 2018/3 (Sheldrick, 2015)'
_computing_structure_solution 'SHELXT  (Sheldrick, 2015)'
_diffrn_ambient_environment N~2~
_diffrn_ambient_temperature 100.1(9)
_diffrn_detector 'CCD plate'
_diffrn_detector_area_resol_mean 10.4052
_diffrn_detector_type Atlas
_diffrn_measured_fraction_theta_full 1.000
_diffrn_measured_fraction_theta_max 0.994
_diffrn_measurement_details
;
List of Runs (angles in degrees, time in seconds):

  # Type    Start    End  Width  t~exp~   \w     \q     \k     \f   Frames
#--------------------------------------------------------------------------
  1  \w     -5.00  38.00   1.00   24.20    --  -41.84  19.00  60.00   43
  2  \w      7.00  33.00   1.00   24.20    --   41.84  84.00  76.40   26
  3  \w      9.00  42.00   1.00   24.20    --   41.84  76.00 126.69   33
  4  \w      9.00  42.00   1.00   24.20    --   41.84  80.00 -96.20   33
  5  \w     14.00 115.00   1.00   24.20    --   41.84  57.00-180.00  101
  6  \w      6.00  83.00   1.00   24.20    --   41.84 -99.00 -30.00   77
  7  \w     30.00 106.00   1.00   96.81    --  112.00 -95.00 -30.00   76
  8  \w     86.00 178.00   1.00   96.81    --  112.00  45.00-180.00   92
  9  \w     39.00  72.00   1.00   96.81    --  112.00 -45.00  90.00   33
 10  \w     36.00 109.00   1.00   96.81    --  112.00-111.00 -90.00   73
 11  \w     39.00  72.00   1.00   96.81    --  112.00 -45.00  30.00   33
 12  \w     30.00 106.00   1.00   96.81    --  112.00 -95.00  60.00   76
 13  \w    103.00 178.00   1.00   96.81    --  112.00  77.00  90.00   75
 14  \w    104.00 178.00   1.00   96.81    --  112.00 111.00  90.00   74
 15  \w     36.00 109.00   1.00   96.81    --  112.00-111.00  30.00   73
 16  \w     36.00 109.00   1.00   96.81    --  112.00-111.00 -30.00   73
 17  \w     39.00  72.00   1.00   96.81    --  112.00 -45.00  60.00   33
 18  \w     86.00 178.00   1.00   96.81    --  112.00  45.00-150.00   92
 19  \w     40.00  93.00   1.00   96.81    --  112.00 -61.00-150.00   53
 20  \w    104.00 178.00   1.00   96.81    --  112.00 111.00 150.00   74
 21  \w     40.00  93.00   1.00   96.81    --  112.00 -61.00-120.00   53
 22  \w     60.00  86.00   1.00   96.81    --  112.00 -61.00  30.00   26
 23  \w     50.00  76.00   1.00   96.81    --  112.00-111.00 150.00   26
 24  \w     64.00 121.00   1.00   96.81    --  112.00 178.00 -60.00   57
;
_diffrn_measurement_device 'four-circle diffractometer'
_diffrn_measurement_device_type 'SuperNova, Dual, Cu at home/near, Atlas'
_diffrn_measurement_method '\w scans'
_diffrn_orient_matrix_type 'CrysAlisPro convention (1999,Acta A55,543-557)'
_diffrn_orient_matrix_UB_11 -0.0051657000
_diffrn_orient_matrix_UB_12 0.0492381000
_diffrn_orient_matrix_UB_13 -0.0586345000
_diffrn_orient_matrix_UB_21 0.0091736000
_diffrn_orient_matrix_UB_22 -0.0514771000
_diffrn_orient_matrix_UB_23 -0.0554872000
_diffrn_orient_matrix_UB_31 -0.0711634000
_diffrn_orient_matrix_UB_32 -0.0102310000
_diffrn_orient_matrix_UB_33 -0.0028498000
_diffrn_radiation_monochromator mirror
_diffrn_radiation_probe x-ray
_diffrn_radiation_type 'Cu K\a'
_diffrn_radiation_wavelength 1.54184
_diffrn_reflns_av_R_equivalents 0.0518
_diffrn_reflns_av_unetI/netI 0.0257
_diffrn_reflns_Laue_measured_fraction_full 1.000
_diffrn_reflns_Laue_measured_fraction_max 0.994
_diffrn_reflns_limit_h_max 18
_diffrn_reflns_limit_h_min -26
_diffrn_reflns_limit_k_max 26
_diffrn_reflns_limit_k_min -26
_diffrn_reflns_limit_l_max 23
_diffrn_reflns_limit_l_min -24
_diffrn_reflns_number 37237
_diffrn_reflns_point_group_measured_fraction_full 1.000
_diffrn_reflns_point_group_measured_fraction_max 0.991
_diffrn_reflns_theta_full 67.684
_diffrn_reflns_theta_max 76.610
_diffrn_reflns_theta_min 4.130
_diffrn_source 'micro-focus sealed X-ray tube'
_diffrn_source_type 'SuperNova (Cu) X-ray Source'
_exptl_absorpt_coefficient_mu 20.013
_exptl_absorpt_correction_T_max 0.317
_exptl_absorpt_correction_T_min 0.088
_exptl_absorpt_correction_type analytical
_exptl_absorpt_process_details
;
CrysAlisPro 1.171.41.123a (Rigaku Oxford Diffraction, 2022)
Analytical numeric absorption correction using a multifaceted crystal
model based on expressions derived by R.C. Clark & J.S. Reid.
(Clark, R. C. & Reid, J. S. (1995). Acta Cryst. A51, 887-897)
Empirical absorption correction using spherical harmonics,
implemented in SCALE3 ABSPACK scaling algorithm.
;
_exptl_crystal_colour 'clear light yellow'
_exptl_crystal_colour_lustre clear
_exptl_crystal_colour_modifier light
_exptl_crystal_colour_primary yellow
_exptl_crystal_density_diffrn 1.766
_exptl_crystal_description block
_exptl_crystal_F_000 4576
_exptl_crystal_size_max 0.123
_exptl_crystal_size_mid 0.074
_exptl_crystal_size_min 0.046
_refine_diff_density_max 0.625
_refine_diff_density_min -1.016
_refine_diff_density_rms 0.108
_refine_ls_abs_structure_details
;
 Flack x determined using 1908 quotients [(I+)-(I-)]/[(I+)+(I-)]
 (Parsons, Flack and Wagner, Acta Cryst. B69 (2013) 249-259).
;
_refine_ls_abs_structure_Flack -0.002(3)
_refine_ls_extinction_method none
_refine_ls_goodness_of_fit_ref 1.042
_refine_ls_hydrogen_treatment constr
_refine_ls_matrix_type full
_refine_ls_number_parameters 281
_refine_ls_number_reflns 4570
_refine_ls_number_restraints 0
_refine_ls_restrained_S_all 1.042
_refine_ls_R_factor_all 0.0426
_refine_ls_R_factor_gt 0.0413
_refine_ls_shift/su_max 0.000
_refine_ls_shift/su_mean 0.000
_refine_ls_structure_factor_coef Fsqd
_refine_ls_weighting_details 'w=1/[\s^2^(Fo^2^)+(0.0684P)^2^+24.7645P] where P=(Fo^2^+2Fc^2^)/3'
_refine_ls_weighting_scheme calc
_refine_ls_wR_factor_gt 0.1075
_refine_ls_wR_factor_ref 0.1086
_reflns_Friedel_coverage 0.835
_reflns_Friedel_fraction_full 1.000
_reflns_Friedel_fraction_max 0.987
_reflns_number_gt 4427
_reflns_number_total 4570
_reflns_threshold_expression 'I > 2\s(I)'
_cod_data_source_file d4dt00416g2.cif
_cod_data_source_block ak-705-f5
_cod_depositor_comments 'Adding full bibliography for 7716132--7716134.cif.'
_cod_original_cell_volume 8743.0(2)
_cod_database_code 7716134
_shelx_shelxl_version_number 2018/3
_chemical_oxdiff_formula 'C48 H38 Fe2 I2 O4 P2'
_shelx_space_group_comment
;
The symmetry employed for this shelxl refinement is uniquely defined
by the following loop, which should always be used as a source of
symmetry information in preference to the above space-group names.
They are only intended as comments.
;
_shelx_estimated_absorpt_t_max 0.460
_shelx_estimated_absorpt_t_min 0.192
_olex2_refinement_description
;
1. Fixed Uiso
 At 1.2 times of:
  All C(H) groups
2. Others
 Fixed Sof: I2(0.33) I2A(0.17)
3.a Aromatic/amide H refined with riding coordinates:
 C10(H10), C14(H14), C12(H12), C4(H4), C24(H24), C3(H3), C23(H23), C9(H9),
 C11(H11), C16(H16), C5(H5), C1(H1), C20(H20), C15(H15), C21(H21), C22(H22),
 C18(H18), C2(H2), C17(H17)
;
_olex2_submission_special_instructions 'No special instructions were received'
_oxdiff_exptl_absorpt_empirical_details
;
Empirical correction (ABSPACK) includes:
- Absorption correction using spherical harmonics
- Frame scaling
;
_oxdiff_exptl_absorpt_empirical_full_max 1.824
_oxdiff_exptl_absorpt_empirical_full_min 0.612

loop_
_space_group_symop_operation_xyz
'x, y, z'
'-x, -y, z'
'y, -x, -z'
'-y, x, -z'
'-x+1/2, y, -z+3/4'
'x+1/2, -y, -z+3/4'
'-y+1/2, -x, z+3/4'
'y+1/2, x, z+3/4'
'x+1/2, y+1/2, z+1/2'
'-x+1/2, -y+1/2, z+1/2'
'y+1/2, -x+1/2, -z+1/2'
'-y+1/2, x+1/2, -z+1/2'
'-x+1, y+1/2, -z+5/4'
'x+1, -y+1/2, -z+5/4'
'-y+1, -x+1/2, z+5/4'
'y+1, x+1/2, z+5/4'

loop_
_atom_site_label
_atom_site_type_symbol
_atom_site_fract_x
_atom_site_fract_y
_atom_site_fract_z
_atom_site_U_iso_or_equiv
_atom_site_adp_type
_atom_site_occupancy
_atom_site_site_symmetry_order
_atom_site_calc_flag
_atom_site_refinement_flags_posn
_atom_site_refinement_flags_adp
_atom_site_refinement_flags_occupancy
_atom_site_disorder_assembly
_atom_site_disorder_group
I1 I 0.63918(3) 0.250000 0.625000 0.04169(18) Uani 1 2 d S T P . .
Fe2 Fe 0.500000 0.500000 0.72451(7) 0.0275(3) Uani 1 2 d S T P . .
Fe1 Fe 0.68563(4) 0.50321(5) 0.59324(5) 0.0285(2) Uani 1 1 d . . . . .
P1 P 0.65985(7) 0.52049(7) 0.70546(8) 0.0261(3) Uani 1 1 d . . . . .
O7 O 0.6580(2) 0.6305(2) 0.5622(2) 0.0335(9) Uani 1 1 d . . . . .
O6 O 0.5708(3) 0.4459(3) 0.5473(3) 0.0452(13) Uani 1 1 d . . . . .
C10 C 0.4923(3) 0.5852(3) 0.7732(4) 0.0377(14) Uani 1 1 d . . . . .
H10 H 0.462699 0.595991 0.808225 0.045 Uiso 1 1 calc R U . . .
C14 C 0.6684(3) 0.3945(3) 0.7438(4) 0.0314(12) Uani 1 1 d . . . . .
H14 H 0.667456 0.385955 0.694954 0.038 Uiso 1 1 calc R U . . .
C19 C 0.7068(3) 0.5835(3) 0.7421(3) 0.0314(12) Uani 1 1 d . . . . .
C13 C 0.6683(3) 0.4563(3) 0.7675(3) 0.0279(12) Uani 1 1 d . . . . .
C12 C 0.5390(3) 0.5707(3) 0.6648(4) 0.0324(13) Uani 1 1 d . . . . .
H12 H 0.545898 0.570356 0.615620 0.039 Uiso 1 1 calc R U . . .
C4 C 0.7828(3) 0.5129(3) 0.5957(4) 0.0374(14) Uani 1 1 d . . . . .
H4 H 0.803814 0.545945 0.619024 0.045 Uiso 1 1 calc R U . . .
C24 C 0.6855(3) 0.6455(3) 0.7414(4) 0.0383(15) Uani 1 1 d . . . . .
H24 H 0.644585 0.654309 0.724725 0.046 Uiso 1 1 calc R U . . .
C3 C 0.7662(3) 0.4540(3) 0.6250(4) 0.0367(13) Uani 1 1 d . . . . .
H3 H 0.775826 0.440507 0.671252 0.044 Uiso 1 1 calc R U . . .
C23 C 0.7228(3) 0.6939(4) 0.7645(4) 0.0430(17) Uani 1 1 d . . . . .
H23 H 0.708171 0.735734 0.762070 0.052 Uiso 1 1 calc R U . . .
C9 C 0.5522(3) 0.5583(3) 0.7854(4) 0.0342(14) Uani 1 1 d . . . . .
H9 H 0.569503 0.548349 0.829864 0.041 Uiso 1 1 calc R U . . .
C8 C 0.5819(3) 0.5488(3) 0.7181(3) 0.0280(11) Uani 1 1 d . . . . .
C11 C 0.4842(3) 0.5931(3) 0.6997(4) 0.0360(14) Uani 1 1 d . . . . .
H11 H 0.448449 0.610307 0.677531 0.043 Uiso 1 1 calc R U . . .
C16 C 0.6701(4) 0.3571(4) 0.8624(4) 0.0426(16) Uani 1 1 d . . . . .
H16 H 0.670384 0.323400 0.894778 0.051 Uiso 1 1 calc R U . . .
C5 C 0.7619(3) 0.5129(3) 0.5245(4) 0.0393(15) Uani 1 1 d . . . . .
H5 H 0.767605 0.545791 0.491611 0.047 Uiso 1 1 calc R U . . .
C1 C 0.7314(4) 0.4557(4) 0.5115(4) 0.0409(15) Uani 1 1 d . . . . .
H1 H 0.712793 0.443468 0.468396 0.049 Uiso 1 1 calc R U . . .
C20 C 0.7670(3) 0.5716(3) 0.7676(4) 0.0362(14) Uani 1 1 d . . . . .
H20 H 0.782600 0.530026 0.768186 0.043 Uiso 1 1 calc R U . . .
C15 C 0.6698(3) 0.3451(3) 0.7920(4) 0.0338(13) Uani 1 1 d . . . . .
H15 H 0.670608 0.303171 0.775744 0.041 Uiso 1 1 calc R U . . .
C21 C 0.8047(4) 0.6208(4) 0.7925(4) 0.0405(15) Uani 1 1 d . . . . .
H21 H 0.845375 0.612635 0.810082 0.049 Uiso 1 1 calc R U . . .
C22 C 0.7818(4) 0.6811(4) 0.7912(4) 0.0424(17) Uani 1 1 d . . . . .
H22 H 0.806772 0.714234 0.808841 0.051 Uiso 1 1 calc R U . . .
C18 C 0.6692(3) 0.4681(3) 0.8401(3) 0.0354(14) Uani 1 1 d . . . . .
H18 H 0.669295 0.509866 0.856807 0.042 Uiso 1 1 calc R U . . .
C2 C 0.7332(3) 0.4189(3) 0.5747(4) 0.0401(15) Uani 1 1 d . . . . .
H2 H 0.715569 0.378601 0.581255 0.048 Uiso 1 1 calc R U . . .
C7 C 0.6653(4) 0.5827(4) 0.5728(4) 0.0437(17) Uani 1 1 d . . . . .
C6 C 0.6125(4) 0.4702(3) 0.5677(4) 0.0388(15) Uani 1 1 d . . . . .
C17 C 0.6700(4) 0.4189(4) 0.8872(4) 0.0444(17) Uani 1 1 d . . . . .
H17 H 0.670381 0.426933 0.936191 0.053 Uiso 1 1 calc R U . . .
I2 I 0.59772(11) 0.49027(9) 1.02900(11) 0.0609(5) Uani 0.33 1 d . . P A 1
I2A I 0.5573(4) 0.5041(8) 1.0160(5) 0.159(4) Uani 0.17 1 d . . P B 2

loop_
_atom_site_aniso_label
_atom_site_aniso_U_11
_atom_site_aniso_U_22
_atom_site_aniso_U_33
_atom_site_aniso_U_23
_atom_site_aniso_U_13
_atom_site_aniso_U_12
I1 0.0400(3) 0.0511(4) 0.0339(3) -0.0099(3) 0.000 0.000
Fe2 0.0261(6) 0.0224(6) 0.0339(6) 0.000 0.000 -0.0010(5)
Fe1 0.0315(5) 0.0291(4) 0.0248(4) -0.0009(4) 0.0040(4) -0.0005(4)
P1 0.0271(7) 0.0269(6) 0.0245(7) -0.0028(5) 0.0016(5) -0.0021(5)
O7 0.042(2) 0.024(2) 0.035(2) 0.0025(17) 0.0139(19) -0.0080(17)
O6 0.060(3) 0.043(3) 0.033(3) -0.014(2) 0.010(2) -0.016(2)
C10 0.033(3) 0.031(3) 0.049(4) -0.010(3) 0.010(3) 0.000(2)
C14 0.029(3) 0.031(3) 0.034(3) 0.001(2) 0.001(2) -0.003(2)
C19 0.031(3) 0.034(3) 0.029(3) 0.001(2) 0.004(2) -0.005(2)
C13 0.026(3) 0.031(3) 0.027(3) -0.002(2) 0.000(2) -0.006(2)
C12 0.030(3) 0.027(3) 0.041(4) 0.003(3) 0.002(3) -0.003(2)
C4 0.031(3) 0.042(4) 0.039(3) -0.002(3) 0.011(3) -0.003(3)
C24 0.033(3) 0.031(3) 0.051(4) -0.010(3) 0.009(3) -0.005(3)
C3 0.034(3) 0.040(3) 0.035(3) 0.002(3) 0.008(3) 0.007(3)
C23 0.041(4) 0.037(3) 0.051(4) -0.013(3) 0.019(3) -0.011(3)
C9 0.033(3) 0.031(3) 0.039(4) -0.010(3) 0.003(3) -0.004(2)
C8 0.029(3) 0.024(3) 0.032(3) -0.005(2) 0.001(2) -0.007(2)
C11 0.030(3) 0.024(3) 0.054(4) 0.002(3) 0.003(3) 0.001(2)
C16 0.048(4) 0.045(4) 0.035(4) 0.014(3) -0.002(3) -0.014(3)
C5 0.038(3) 0.044(4) 0.036(3) 0.004(3) 0.010(3) -0.001(3)
C1 0.045(4) 0.044(4) 0.033(3) -0.009(3) 0.009(3) 0.004(3)
C20 0.038(3) 0.038(3) 0.033(3) 0.001(3) -0.005(3) -0.011(3)
C15 0.033(3) 0.033(3) 0.035(3) 0.004(3) 0.001(3) 0.000(2)
C21 0.046(4) 0.048(4) 0.028(3) 0.005(3) -0.003(3) -0.016(3)
C22 0.050(4) 0.046(4) 0.031(3) -0.005(3) 0.007(3) -0.021(3)
C18 0.041(3) 0.042(3) 0.024(3) -0.004(3) 0.000(2) -0.011(3)
C2 0.043(4) 0.033(3) 0.044(4) -0.005(3) 0.014(3) 0.002(3)
C7 0.039(4) 0.060(5) 0.033(3) -0.003(3) 0.005(3) -0.002(3)
C6 0.047(4) 0.043(4) 0.026(3) 0.002(3) 0.002(3) 0.006(3)
C17 0.055(4) 0.053(4) 0.025(3) 0.007(3) -0.005(3) -0.018(3)
I2 0.0602(11) 0.0580(10) 0.0645(11) -0.0040(8) 0.0079(9) -0.0027(8)
I2A 0.079(4) 0.285(13) 0.114(6) -0.027(8) 0.035(4) -0.011(7)

loop_
_atom_type_symbol
_atom_type_description
_atom_type_scat_dispersion_real
_atom_type_scat_dispersion_imag
_atom_type_scat_source
C C 0.0181 0.0091 'International Tables Vol C Tables 4.2.6.8 and 6.1.1.4'
H H 0.0000 0.0000 'International Tables Vol C Tables 4.2.6.8 and 6.1.1.4'
Fe Fe -1.1336 3.1974 'International Tables Vol C Tables 4.2.6.8 and 6.1.1.4'
I I -0.3257 6.8362 'International Tables Vol C Tables 4.2.6.8 and 6.1.1.4'
O O 0.0492 0.0322 'International Tables Vol C Tables 4.2.6.8 and 6.1.1.4'
P P 0.2955 0.4335 'International Tables Vol C Tables 4.2.6.8 and 6.1.1.4'

loop_
_exptl_crystal_face_index_h
_exptl_crystal_face_index_k
_exptl_crystal_face_index_l
_exptl_crystal_face_perp_dist
0 5 -12 0.0570
0 -5 12 0.0570
-14 -2 -1 0.0371
14 2 1 0.0371
2 -13 -3 0.0445
-2 13 3 0.0010

loop_
_geom_angle_atom_site_label_1
_geom_angle_atom_site_label_2
_geom_angle_atom_site_label_3
_geom_angle
_geom_angle_site_symmetry_1
_geom_angle_site_symmetry_3
_geom_angle_publ_flag
C10 Fe2 C10 126.2(5) . 2_665 ?
C10 Fe2 C12 68.4(3) 2_665 2_665 ?
C10 Fe2 C12 68.4(3) . . ?
C10 Fe2 C12 150.0(3) . 2_665 ?
C10 Fe2 C12 150.0(3) 2_665 . ?
C10 Fe2 C11 40.3(3) 2_665 2_665 ?
C10 Fe2 C11 165.7(3) 2_665 . ?
C10 Fe2 C11 165.7(3) . 2_665 ?
C10 Fe2 C11 40.3(3) . . ?
C12 Fe2 C12 113.3(4) . 2_665 ?
C12 Fe2 C11 120.8(3) . 2_665 ?
C12 Fe2 C11 120.8(3) 2_665 . ?
C12 Fe2 C11 40.4(3) 2_665 2_665 ?
C12 Fe2 C11 40.4(3) . . ?
C9 Fe2 C10 104.0(3) . 2_665 ?
C9 Fe2 C10 104.0(3) 2_665 . ?
C9 Fe2 C10 40.8(3) 2_665 2_665 ?
C9 Fe2 C10 40.8(3) . . ?
C9 Fe2 C12 169.2(3) 2_665 . ?
C9 Fe2 C12 69.2(3) . . ?
C9 Fe2 C12 69.2(3) 2_665 2_665 ?
C9 Fe2 C12 169.2(3) . 2_665 ?
C9 Fe2 C9 110.5(4) . 2_665 ?
C9 Fe2 C8 41.5(3) 2_665 2_665 ?
C9 Fe2 C8 144.8(3) . 2_665 ?
C9 Fe2 C8 41.5(3) . . ?
C9 Fe2 C8 144.8(3) 2_665 . ?
C9 Fe2 C11 128.9(3) 2_665 . ?
C9 Fe2 C11 68.3(3) . . ?
C9 Fe2 C11 128.9(3) . 2_665 ?
C9 Fe2 C11 68.3(3) 2_665 2_665 ?
C8 Fe2 C10 69.0(3) . . ?
C8 Fe2 C10 69.1(3) 2_665 2_665 ?
C8 Fe2 C10 114.3(3) 2_665 . ?
C8 Fe2 C10 114.3(3) . 2_665 ?
C8 Fe2 C12 133.3(3) 2_665 . ?
C8 Fe2 C12 41.2(3) . . ?
C8 Fe2 C12 41.2(3) 2_665 2_665 ?
C8 Fe2 C12 133.3(3) . 2_665 ?
C8 Fe2 C8 173.1(4) . 2_665 ?
C8 Fe2 C11 68.6(3) . . ?
C8 Fe2 C11 109.7(2) . 2_665 ?
C8 Fe2 C11 109.7(2) 2_665 . ?
C8 Fe2 C11 68.6(3) 2_665 2_665 ?
C11 Fe2 C11 153.7(4) . 2_665 ?
C4 Fe1 P1 102.0(2) . . ?
C4 Fe1 C3 39.7(3) . . ?
C4 Fe1 C5 39.8(3) . . ?
C4 Fe1 C1 66.5(3) . . ?
C4 Fe1 C2 66.8(3) . . ?
C3 Fe1 P1 90.5(2) . . ?
C5 Fe1 P1 140.3(2) . . ?
C5 Fe1 C3 66.1(3) . . ?
C1 Fe1 P1 154.5(2) . . ?
C1 Fe1 C3 65.8(3) . . ?
C1 Fe1 C5 39.2(3) . . ?
C2 Fe1 P1 114.9(2) . . ?
C2 Fe1 C3 39.0(3) . . ?
C2 Fe1 C5 66.7(3) . . ?
C2 Fe1 C1 40.1(3) . . ?
C7 Fe1 P1 89.5(2) . . ?
C7 Fe1 C4 98.7(3) . . ?
C7 Fe1 C3 137.1(3) . . ?
C7 Fe1 C5 87.7(3) . . ?
C7 Fe1 C1 114.2(3) . . ?
C7 Fe1 C2 153.2(3) . . ?
C6 Fe1 P1 96.3(2) . . ?
C6 Fe1 C4 156.6(3) . . ?
C6 Fe1 C3 126.7(3) . . ?
C6 Fe1 C5 123.3(3) . . ?
C6 Fe1 C1 90.8(3) . . ?
C6 Fe1 C2 92.2(3) . . ?
C6 Fe1 C7 96.0(3) . . ?
C19 P1 Fe1 110.6(2) . . ?
C19 P1 C13 104.8(3) . . ?
C13 P1 Fe1 118.1(2) . . ?
C8 P1 Fe1 114.4(2) . . ?
C8 P1 C19 102.3(3) . . ?
C8 P1 C13 105.0(3) . . ?
Fe2 C10 H10 126.1 . . ?
C9 C10 Fe2 69.1(4) . . ?
C9 C10 H10 125.7 . . ?
C11 C10 Fe2 70.7(4) . . ?
C11 C10 H10 125.7 . . ?
C11 C10 C9 108.6(6) . . ?
C13 C14 H14 119.9 . . ?
C13 C14 C15 120.1(6) . . ?
C15 C14 H14 119.9 . . ?
C24 C19 P1 121.2(5) . . ?
C20 C19 P1 120.4(5) . . ?
C20 C19 C24 118.3(6) . . ?
C14 C13 P1 120.2(5) . . ?
C14 C13 C18 119.2(6) . . ?
C18 C13 P1 120.3(5) . . ?
Fe2 C12 H12 126.9 . . ?
C8 C12 Fe2 68.4(3) . . ?
C8 C12 H12 126.2 . . ?
C11 C12 Fe2 70.0(4) . . ?
C11 C12 H12 126.2 . . ?
C11 C12 C8 107.6(6) . . ?
Fe1 C4 H4 123.7 . . ?
C3 C4 Fe1 70.9(4) . . ?
C3 C4 H4 126.4 . . ?
C3 C4 C5 107.2(6) . . ?
C5 C4 Fe1 70.6(4) . . ?
C5 C4 H4 126.4 . . ?
C19 C24 H24 119.4 . . ?
C23 C24 C19 121.2(7) . . ?
C23 C24 H24 119.4 . . ?
Fe1 C3 H3 126.6 . . ?
C4 C3 Fe1 69.4(4) . . ?
C4 C3 H3 125.4 . . ?
C2 C3 Fe1 70.2(4) . . ?
C2 C3 C4 109.2(7) . . ?
C2 C3 H3 125.4 . . ?
C24 C23 H23 120.2 . . ?
C24 C23 C22 119.7(7) . . ?
C22 C23 H23 120.2 . . ?
Fe2 C9 H9 125.9 . . ?
C10 C9 Fe2 70.2(4) . . ?
C10 C9 H9 126.0 . . ?
C10 C9 C8 107.9(6) . . ?
C8 C9 Fe2 69.5(3) . . ?
C8 C9 H9 126.0 . . ?
P1 C8 Fe2 129.4(3) . . ?
C12 C8 Fe2 70.3(3) . . ?
C12 C8 P1 127.3(5) . . ?
C9 C8 Fe2 69.0(3) . . ?
C9 C8 P1 125.2(5) . . ?
C9 C8 C12 107.3(6) . . ?
Fe2 C11 H11 127.3 . . ?
C10 C11 Fe2 69.0(4) . . ?
C10 C11 C12 108.6(6) . . ?
C10 C11 H11 125.7 . . ?
C12 C11 Fe2 69.6(3) . . ?
C12 C11 H11 125.7 . . ?
C15 C16 H16 119.7 . . ?
C15 C16 C17 120.5(6) . . ?
C17 C16 H16 119.7 . . ?
Fe1 C5 H5 125.7 . . ?
C4 C5 Fe1 69.6(4) . . ?
C4 C5 H5 125.9 . . ?
C1 C5 Fe1 70.4(4) . . ?
C1 C5 C4 108.1(6) . . ?
C1 C5 H5 125.9 . . ?
Fe1 C1 H1 125.4 . . ?
C5 C1 Fe1 70.5(4) . . ?
C5 C1 H1 125.8 . . ?
C5 C1 C2 108.4(7) . . ?
C2 C1 Fe1 69.9(4) . . ?
C2 C1 H1 125.8 . . ?
C19 C20 H20 119.8 . . ?
C19 C20 C21 120.4(7) . . ?
C21 C20 H20 119.8 . . ?
C14 C15 H15 119.9 . . ?
C16 C15 C14 120.2(6) . . ?
C16 C15 H15 119.9 . . ?
C20 C21 H21 120.3 . . ?
C22 C21 C20 119.4(7) . . ?
C22 C21 H21 120.3 . . ?
C23 C22 H22 119.6 . . ?
C21 C22 C23 120.9(7) . . ?
C21 C22 H22 119.6 . . ?
C13 C18 H18 119.9 . . ?
C17 C18 C13 120.2(7) . . ?
C17 C18 H18 119.9 . . ?
Fe1 C2 H2 124.4 . . ?
C3 C2 Fe1 70.8(4) . . ?
C3 C2 C1 107.0(6) . . ?
C3 C2 H2 126.5 . . ?
C1 C2 Fe1 70.0(4) . . ?
C1 C2 H2 126.5 . . ?
O7 C7 Fe1 174.3(8) . . ?
O6 C6 Fe1 172.7(7) . . ?
C16 C17 H17 120.1 . . ?
C18 C17 C16 119.8(6) . . ?
C18 C17 H17 120.1 . . ?
I2A I2A I2A 48.15(16) 4_657 2_665 ?
I2A I2A I2A 48.15(16) 3_567 2_665 ?
I2A I2A I2A 83.7(3) 4_657 3_567 ?

loop_
_geom_bond_atom_site_label_1
_geom_bond_atom_site_label_2
_geom_bond_distance
_geom_bond_site_symmetry_2
_geom_bond_publ_flag
Fe2 C10 2.052(7) . ?
Fe2 C10 2.052(7) 2_665 ?
Fe2 C12 2.070(6) 2_665 ?
Fe2 C12 2.070(6) . ?
Fe2 C9 2.038(7) . ?
Fe2 C9 2.038(7) 2_665 ?
Fe2 C8 2.044(6) 2_665 ?
Fe2 C8 2.044(6) . ?
Fe2 C11 2.075(6) . ?
Fe2 C11 2.076(6) 2_665 ?
Fe1 P1 2.2410(18) . ?
Fe1 C4 2.091(7) . ?
Fe1 C3 2.110(7) . ?
Fe1 C5 2.105(7) . ?
Fe1 C1 2.104(7) . ?
Fe1 C2 2.103(7) . ?
Fe1 C7 1.799(9) . ?
Fe1 C6 1.785(8) . ?
P1 C19 1.821(7) . ?
P1 C13 1.823(7) . ?
P1 C8 1.792(6) . ?
O7 C7 1.054(10) . ?
O6 C6 1.105(10) . ?
C10 H10 0.9500 . ?
C10 C9 1.424(10) . ?
C10 C11 1.421(11) . ?
C14 H14 0.9500 . ?
C14 C13 1.399(9) . ?
C14 C15 1.402(9) . ?
C19 C24 1.404(9) . ?
C19 C20 1.403(10) . ?
C13 C18 1.407(9) . ?
C12 H12 0.9500 . ?
C12 C8 1.449(9) . ?
C12 C11 1.430(9) . ?
C4 H4 0.9500 . ?
C4 C3 1.425(10) . ?
C4 C5 1.429(11) . ?
C24 H24 0.9500 . ?
C24 C23 1.380(10) . ?
C3 H3 0.9500 . ?
C3 C2 1.408(11) . ?
C23 H23 0.9500 . ?
C23 C22 1.391(12) . ?
C9 H9 0.9500 . ?
C9 C8 1.447(9) . ?
C11 H11 0.9500 . ?
C16 H16 0.9500 . ?
C16 C15 1.366(10) . ?
C16 C17 1.406(12) . ?
C5 H5 0.9500 . ?
C5 C1 1.411(11) . ?
C1 H1 0.9500 . ?
C1 C2 1.441(11) . ?
C20 H20 0.9500 . ?
C20 C21 1.410(10) . ?
C15 H15 0.9500 . ?
C21 H21 0.9500 . ?
C21 C22 1.379(12) . ?
C22 H22 0.9500 . ?
C18 H18 0.9500 . ?
C18 C17 1.384(10) . ?
C2 H2 0.9500 . ?
C17 H17 0.9500 . ?
I2A I2A 1.843(14) 3_567 ?
I2A I2A 1.843(14) 4_657 ?
I2A I2A 2.459(16) 2_665 ?

loop_
_geom_torsion_atom_site_label_1
_geom_torsion_atom_site_label_2
_geom_torsion_atom_site_label_3
_geom_torsion_atom_site_label_4
_geom_torsion
_geom_torsion_site_symmetry_1
_geom_torsion_site_symmetry_2
_geom_torsion_site_symmetry_3
_geom_torsion_site_symmetry_4
_geom_torsion_publ_flag
Fe2 C10 C9 C8 59.5(4) . . . . ?
Fe2 C10 C11 C12 -58.5(4) . . . . ?
Fe2 C12 C8 P1 125.1(5) . . . . ?
Fe2 C12 C8 C9 -59.3(4) . . . . ?
Fe2 C12 C11 C10 58.1(5) . . . . ?
Fe2 C9 C8 P1 -124.1(5) . . . . ?
Fe2 C9 C8 C12 60.2(4) . . . . ?
Fe1 P1 C19 C24 93.2(6) . . . . ?
Fe1 P1 C19 C20 -82.7(6) . . . . ?
Fe1 P1 C13 C14 -22.7(6) . . . . ?
Fe1 P1 C13 C18 162.9(4) . . . . ?
Fe1 P1 C8 Fe2 83.6(4) . . . . ?
Fe1 P1 C8 C12 -10.9(6) . . . . ?
Fe1 P1 C8 C9 174.3(4) . . . . ?
Fe1 C4 C3 C2 59.1(5) . . . . ?
Fe1 C4 C5 C1 -60.1(5) . . . . ?
Fe1 C3 C2 C1 61.0(5) . . . . ?
Fe1 C5 C1 C2 -59.9(5) . . . . ?
Fe1 C1 C2 C3 -61.4(5) . . . . ?
P1 C19 C24 C23 -175.3(6) . . . . ?
P1 C19 C20 C21 176.6(5) . . . . ?
P1 C13 C18 C17 174.2(6) . . . . ?
C10 C9 C8 Fe2 -59.9(5) . . . . ?
C10 C9 C8 P1 176.0(4) . . . . ?
C10 C9 C8 C12 0.3(7) . . . . ?
C14 C13 C18 C17 -0.3(10) . . . . ?
C19 P1 C13 C14 -146.4(5) . . . . ?
C19 P1 C13 C18 39.2(6) . . . . ?
C19 P1 C8 Fe2 -156.7(4) . . . . ?
C19 P1 C8 C12 108.7(5) . . . . ?
C19 P1 C8 C9 -66.1(6) . . . . ?
C19 C24 C23 C22 -2.3(11) . . . . ?
C19 C20 C21 C22 -0.3(11) . . . . ?
C13 P1 C19 C24 -138.4(6) . . . . ?
C13 P1 C19 C20 45.6(6) . . . . ?
C13 P1 C8 Fe2 -47.5(5) . . . . ?
C13 P1 C8 C12 -142.1(5) . . . . ?
C13 P1 C8 C9 43.1(6) . . . . ?
C13 C14 C15 C16 1.1(10) . . . . ?
C13 C18 C17 C16 0.3(12) . . . . ?
C4 C3 C2 Fe1 -58.6(5) . . . . ?
C4 C3 C2 C1 2.3(8) . . . . ?
C4 C5 C1 Fe1 59.6(5) . . . . ?
C4 C5 C1 C2 -0.3(8) . . . . ?
C24 C19 C20 C21 0.6(10) . . . . ?
C24 C23 C22 C21 2.5(11) . . . . ?
C3 C4 C5 Fe1 61.8(4) . . . . ?
C3 C4 C5 C1 1.8(7) . . . . ?
C9 C10 C11 Fe2 58.9(5) . . . . ?
C9 C10 C11 C12 0.4(7) . . . . ?
C8 P1 C19 C24 -29.0(6) . . . . ?
C8 P1 C19 C20 155.0(6) . . . . ?
C8 P1 C13 C14 106.3(5) . . . . ?
C8 P1 C13 C18 -68.1(6) . . . . ?
C8 C12 C11 Fe2 -58.3(4) . . . . ?
C8 C12 C11 C10 -0.2(7) . . . . ?
C11 C10 C9 Fe2 -59.9(5) . . . . ?
C11 C10 C9 C8 -0.4(7) . . . . ?
C11 C12 C8 Fe2 59.3(4) . . . . ?
C11 C12 C8 P1 -175.6(4) . . . . ?
C11 C12 C8 C9 0.0(7) . . . . ?
C5 C4 C3 Fe1 -61.6(5) . . . . ?
C5 C4 C3 C2 -2.6(7) . . . . ?
C5 C1 C2 Fe1 60.2(5) . . . . ?
C5 C1 C2 C3 -1.2(8) . . . . ?
C20 C19 C24 C23 0.7(11) . . . . ?
C20 C21 C22 C23 -1.2(11) . . . . ?
C15 C14 C13 P1 -174.9(5) . . . . ?
C15 C14 C13 C18 -0.4(9) . . . . ?
C15 C16 C17 C18 0.3(12) . . . . ?
C17 C16 C15 C14 -1.0(11) . . . . ?

loop_
_exptl_oxdiff_crystal_face_indexfrac_h
_exptl_oxdiff_crystal_face_indexfrac_k
_exptl_oxdiff_crystal_face_indexfrac_l
_exptl_oxdiff_crystal_face_x
_exptl_oxdiff_crystal_face_y
_exptl_oxdiff_crystal_face_z
0.4720 5.0620 -11.5199 0.9223 0.3830 -0.0525
-0.4720 -5.0620 11.5199 -0.9223 -0.3830 0.0525
-13.7478 -1.9568 -0.5601 0.0075 0.0057 1.0000
13.7478 1.9568 0.5601 -0.0075 -0.0057 -1.0000
2.1608 -13.2583 -3.1718 -0.4780 0.8783 -0.0091
-2.1608 13.2583 3.1718 0.4780 -0.8783 0.0091
